data_7228292
loop_
_publ_author_name
'Ding, Tao'
'Wang, Xiao-Xian'
'Zhang, Meng'
'Ou, Si-Meng'
'Hu, Tian-Ju'

_publ_section_title
;
 Four new coordination polymers based on a pyridinetetracarboxylate
 ligand: Syntheses, structures and high CO2/CH4 separation
;
_journal_name_full CrystEngComm
_journal_paper_doi 10.1039/C7CE00535K
_journal_year 2017
_chemical_formula_sum 'C22 H9 O8 Zn1.5'
_chemical_formula_weight 499.35
_chemical_name_systematic
; 
 ? 
;
_space_group_IT_number 15
_symmetry_cell_setting monoclinic
_symmetry_space_group_name_Hall '-C 2yc'
_symmetry_space_group_name_H-M 'C 1 2/c 1'
_atom_sites_solution_hydrogens geom
_atom_sites_solution_primary direct
_atom_sites_solution_secondary difmap
_audit_creation_method SHELXL-97
_audit_update_record
;
2015-06-22 deposited with the CCDC.
2017-05-23 downloaded from the CCDC.
;
_cell_angle_alpha 90.00
_cell_angle_beta 90.818(7)
_cell_angle_gamma 90.00
_cell_formula_units_Z 8
_cell_length_a 10.208(4)
_cell_length_b 28.445(10)
_cell_length_c 18.358(6)
_cell_measurement_temperature 296(2)
_cell_volume 5330(3)
_computing_structure_refinement 'SHELXL-97 (Sheldrick, 2008)'
_computing_structure_solution 'SHELXS-97 (Sheldrick, 2008)'
_diffrn_ambient_temperature 296(2)
_diffrn_measured_fraction_theta_full 0.981
_diffrn_measured_fraction_theta_max 0.981
_diffrn_radiation_monochromator graphite
_diffrn_radiation_source 'fine-focus sealed tube'
_diffrn_radiation_type MoK\a
_diffrn_radiation_wavelength 0.71073
_diffrn_reflns_av_R_equivalents 0.0664
_diffrn_reflns_av_sigmaI/netI 0.0524
_diffrn_reflns_limit_h_max 13
_diffrn_reflns_limit_h_min -13
_diffrn_reflns_limit_k_max 37
_diffrn_reflns_limit_k_min -37
_diffrn_reflns_limit_l_max 24
_diffrn_reflns_limit_l_min -24
_diffrn_reflns_number 35497
_diffrn_reflns_theta_full 28.38
_diffrn_reflns_theta_max 28.38
_diffrn_reflns_theta_min 1.43
_exptl_absorpt_coefficient_mu 1.397
_exptl_absorpt_correction_T_max 0.7675
_exptl_absorpt_correction_T_min 0.7394
_exptl_absorpt_process_details sadabs
_exptl_crystal_colour colorless
_exptl_crystal_density_diffrn 1.245
_exptl_crystal_density_method 'not measured'
_exptl_crystal_description block
_exptl_crystal_F_000 2000
_exptl_crystal_size_max 0.23
_exptl_crystal_size_mid 0.22
_exptl_crystal_size_min 0.20
_platon_squeeze_details
;
;
_refine_diff_density_max 1.013
_refine_diff_density_min -1.414
_refine_diff_density_rms 0.189
_refine_ls_extinction_method none
_refine_ls_goodness_of_fit_ref 1.057
_refine_ls_hydrogen_treatment mixed
_refine_ls_matrix_type full
_refine_ls_number_parameters 323
_refine_ls_number_reflns 6565
_refine_ls_number_restraints 140
_refine_ls_restrained_S_all 1.053
_refine_ls_R_factor_all 0.0768
_refine_ls_R_factor_gt 0.0620
_refine_ls_shift/su_max 0.001
_refine_ls_shift/su_mean 0.000
_refine_ls_structure_factor_coef Fsqd
_refine_ls_weighting_details 'calc w=1/[\s^2^(Fo^2^)+(0.1064P)^2^+6.2543P] where P=(Fo^2^+2Fc^2^)/3'
_refine_ls_weighting_scheme calc
_refine_ls_wR_factor_gt 0.1663
_refine_ls_wR_factor_ref 0.1734
_reflns_number_gt 5155
_reflns_number_total 6565
_reflns_threshold_expression >2sigma(I)
_cod_data_source_file c7ce00535k2.cif
_cod_data_source_block 1
_cod_original_sg_symbol_H-M C2/c
_cod_original_formula_sum 'C22 H9 O8 Zn1.50'
_cod_database_code 7228292

loop_
_symmetry_equiv_pos_as_xyz
'x, y, z'
'-x, y, -z+1/2'
'x+1/2, y+1/2, z'
'-x+1/2, y+1/2, -z+1/2'
'-x, -y, -z'
'x, -y, z-1/2'
'-x+1/2, -y+1/2, -z'
'x+1/2, -y+1/2, z-1/2'

loop_
_atom_site_label
_atom_site_type_symbol
_atom_site_fract_x
_atom_site_fract_y
_atom_site_fract_z
_atom_site_U_iso_or_equiv
_atom_site_adp_type
_atom_site_occupancy
_atom_site_symmetry_multiplicity
_atom_site_calc_flag
_atom_site_refinement_flags
_atom_site_disorder_assembly
_atom_site_disorder_group
C1 C 0.1791(4) 0.52282(12) 0.86277(18) 0.0240(7) Uani 1 1 d . . .
C2 C 0.1744(3) 0.47895(12) 0.81712(17) 0.0207(7) Uani 1 1 d . . .
C3 C 0.1627(3) 0.48336(12) 0.74153(17) 0.0208(7) Uani 1 1 d . . .
H3 H 0.1547 0.5129 0.7203 0.025 Uiso 1 1 calc R . .
C4 C 0.1633(3) 0.44287(12) 0.69779(17) 0.0219(7) Uani 1 1 d . . .
C5 C 0.1730(4) 0.39913(12) 0.72959(19) 0.0248(7) Uani 1 1 d . . .
H5 H 0.1744 0.3725 0.7003 0.030 Uiso 1 1 calc R . .
C6 C 0.1809(3) 0.39426(12) 0.80500(19) 0.0233(7) Uani 1 1 d . A .
C7 C 0.1820(3) 0.43430(13) 0.84859(18) 0.0235(7) Uani 1 1 d . . .
H7 H 0.1879 0.4313 0.8990 0.028 Uiso 1 1 calc R . .
C8 C 0.1487(3) 0.44745(12) 0.61595(17) 0.0208(7) Uani 1 1 d . . .
C9 C 0.1846(4) 0.34613(13) 0.8367(2) 0.0285(7) Uani 1 1 d U . .
C12 C 0.1902(4) 0.25523(14) 0.8863(2) 0.0320(8) Uani 1 1 d . . .
C15 C 0.1889(4) 0.20524(13) 0.9109(2) 0.0296(8) Uani 1 1 d . A .
C16 C 0.3053(3) 0.18006(13) 0.9221(2) 0.0267(8) Uani 1 1 d . . .
H16 H 0.3852 0.1949 0.9147 0.032 Uiso 1 1 calc R A .
C17 C 0.3035(3) 0.13305(13) 0.9444(2) 0.0249(7) Uani 1 1 d . A .
C18 C 0.1831(4) 0.11107(13) 0.9544(2) 0.0292(8) Uani 1 1 d . . .
H18 H 0.1804 0.0797 0.9686 0.035 Uiso 1 1 calc R A .
C19 C 0.0668(4) 0.13577(14) 0.9433(2) 0.0316(8) Uani 1 1 d . A .
C20 C 0.0711(4) 0.18254(14) 0.9225(2) 0.0340(9) Uani 1 1 d . . .
H20 H -0.0068 0.1991 0.9163 0.041 Uiso 1 1 calc R A .
C21 C 0.4286(4) 0.10608(12) 0.95818(18) 0.0221(7) Uani 1 1 d . . .
C22 C -0.0639(4) 0.11187(16) 0.9553(2) 0.0379(10) Uani 1 1 d . . .
C10 C 0.0947(11) 0.3129(3) 0.8118(6) 0.0383(19) Uani 0.414(5) 1 d PU A 1
C11 C 0.0973(10) 0.2676(3) 0.8373(6) 0.038(2) Uani 0.414(5) 1 d PU A 1
H11 H 0.0358 0.2457 0.8210 0.046 Uiso 0.414(5) 1 calc PR A 1
C13 C 0.2892(11) 0.2849(4) 0.9051(6) 0.039(2) Uani 0.414(5) 1 d PU A 1
H13 H 0.3596 0.2743 0.9333 0.047 Uiso 0.414(5) 1 calc PR A 1
C14 C 0.2842(11) 0.3305(3) 0.8821(6) 0.0369(19) Uani 0.414(5) 1 d PU A 1
H14 H 0.3492 0.3514 0.8973 0.044 Uiso 0.414(5) 1 calc PR A 1
C10' C 0.2759(8) 0.3154(3) 0.8149(4) 0.0420(16) Uani 0.586(5) 1 d PU A 2
C11' C 0.2771(8) 0.2706(3) 0.8423(5) 0.0448(17) Uani 0.586(5) 1 d PU A 2
H11' H 0.3438 0.2504 0.8283 0.054 Uiso 0.586(5) 1 calc PR A 2
C13' C 0.0913(7) 0.2868(2) 0.9110(4) 0.0357(15) Uani 0.586(5) 1 d PU A 2
H13' H 0.0282 0.2767 0.9436 0.043 Uiso 0.586(5) 1 calc PR A 2
C14' C 0.0909(7) 0.3319(3) 0.8860(4) 0.0363(14) Uani 0.586(5) 1 d PU A 2
H14' H 0.0279 0.3530 0.9018 0.044 Uiso 0.586(5) 1 calc PR A 2
O1 O -0.0682(3) 0.07060(13) 0.9727(3) 0.0646(11) Uani 1 1 d . . .
O2 O -0.1659(3) 0.13509(11) 0.94627(18) 0.0415(7) Uani 1 1 d . . .
O3 O 0.2011(4) 0.56071(10) 0.83350(15) 0.0488(9) Uani 1 1 d . . .
O4 O 0.1647(2) 0.52016(9) 0.93240(12) 0.0236(5) Uani 1 1 d . . .
O5 O 0.4174(2) 0.06693(8) 0.98724(13) 0.0253(5) Uani 1 1 d . . .
O6 O 0.5359(2) 0.12503(9) 0.94078(15) 0.0303(6) Uani 1 1 d . . .
O7 O 0.1857(3) 0.41307(9) 0.57782(14) 0.0303(6) Uani 1 1 d . . .
O8 O 0.1024(3) 0.48480(9) 0.59189(13) 0.0262(5) Uani 1 1 d . . .
Zn1 Zn 0.0000 0.5000 1.0000 0.02100(16) Uani 1 2 d S . .
Zn2 Zn 0.19569(4) 0.587010(13) 0.96845(2) 0.02189(14) Uani 1 1 d . . .

loop_
_atom_site_aniso_label
_atom_site_aniso_U_11
_atom_site_aniso_U_22
_atom_site_aniso_U_33
_atom_site_aniso_U_23
_atom_site_aniso_U_13
_atom_site_aniso_U_12
C1 0.0265(18) 0.0226(18) 0.0230(16) -0.0034(13) 0.0005(13) -0.0029(14)
C2 0.0254(17) 0.0163(16) 0.0206(15) 0.0011(12) 0.0002(13) -0.0003(13)
C3 0.0242(17) 0.0172(15) 0.0212(16) 0.0007(13) -0.0002(13) 0.0031(13)
C4 0.0283(18) 0.0207(17) 0.0167(15) 0.0033(12) -0.0024(13) 0.0043(13)
C5 0.037(2) 0.0125(15) 0.0252(17) -0.0027(13) -0.0014(14) 0.0035(14)
C6 0.0273(18) 0.0161(16) 0.0265(17) 0.0053(13) -0.0005(14) 0.0021(13)
C7 0.0276(18) 0.0270(18) 0.0159(15) 0.0040(13) -0.0010(13) 0.0017(14)
C8 0.0203(16) 0.0222(17) 0.0197(15) -0.0001(13) -0.0026(12) 0.0012(13)
C9 0.0379(19) 0.0182(16) 0.0292(16) 0.0067(13) -0.0039(14) 0.0052(14)
C12 0.032(2) 0.0242(19) 0.040(2) 0.0089(16) -0.0057(16) 0.0017(15)
C15 0.031(2) 0.0189(18) 0.039(2) 0.0100(15) -0.0031(16) -0.0013(14)
C16 0.0204(17) 0.0222(18) 0.0375(19) 0.0105(15) -0.0013(14) -0.0042(13)
C17 0.0190(17) 0.0208(17) 0.0347(19) 0.0065(14) -0.0033(14) 0.0002(13)
C18 0.031(2) 0.0191(18) 0.037(2) 0.0070(15) -0.0001(16) -0.0045(14)
C19 0.0190(17) 0.030(2) 0.045(2) 0.0058(17) -0.0021(15) -0.0036(15)
C20 0.0190(18) 0.031(2) 0.051(2) 0.0085(18) -0.0042(16) 0.0033(15)
C21 0.0270(18) 0.0183(16) 0.0209(15) 0.0012(13) -0.0024(13) 0.0014(13)
C22 0.023(2) 0.044(3) 0.046(2) 0.0029(19) -0.0018(17) -0.0139(18)
C10 0.041(4) 0.024(3) 0.049(4) 0.009(3) -0.008(3) 0.000(3)
C11 0.036(4) 0.023(4) 0.055(4) 0.011(3) -0.010(4) -0.004(3)
C13 0.044(4) 0.027(4) 0.047(4) 0.015(3) -0.008(4) 0.000(3)
C14 0.045(4) 0.025(3) 0.041(4) 0.009(3) -0.008(3) -0.002(3)
C10' 0.046(3) 0.027(3) 0.053(3) 0.013(3) 0.009(3) 0.006(3)
C11' 0.049(4) 0.028(3) 0.057(4) 0.007(3) 0.018(3) 0.009(3)
C13' 0.037(3) 0.031(3) 0.039(3) 0.010(3) 0.003(3) -0.003(3)
C14' 0.045(3) 0.029(3) 0.035(3) 0.005(2) -0.001(2) 0.004(3)
O1 0.041(2) 0.0384(19) 0.115(3) 0.019(2) 0.007(2) -0.0173(16)
O2 0.0202(14) 0.0475(18) 0.0569(19) 0.0074(15) 0.0023(13) -0.0117(13)
O3 0.096(3) 0.0205(15) 0.0306(15) 0.0004(12) 0.0095(16) -0.0115(15)
O4 0.0259(13) 0.0246(13) 0.0202(11) -0.0024(10) 0.0010(9) -0.0066(10)
O5 0.0302(13) 0.0148(12) 0.0309(13) 0.0058(10) 0.0032(10) 0.0036(10)
O6 0.0179(12) 0.0297(14) 0.0433(15) 0.0160(12) -0.0024(11) 0.0003(10)
O7 0.0443(17) 0.0258(14) 0.0207(12) -0.0003(10) -0.0030(11) 0.0110(11)
O8 0.0392(15) 0.0220(12) 0.0173(11) 0.0005(10) -0.0073(10) 0.0057(11)
Zn1 0.0266(3) 0.0166(3) 0.0197(3) 0.0007(2) -0.0032(2) -0.0027(2)
Zn2 0.0223(2) 0.0177(2) 0.0256(2) 0.00111(15) 0.00015(15) -0.00651(15)

loop_
_atom_type_symbol
_atom_type_description
_atom_type_scat_dispersion_real
_atom_type_scat_dispersion_imag
_atom_type_scat_source
C C 0.0033 0.0016 'International Tables Vol C Tables 4.2.6.8 and 6.1.1.4'
H H 0.0000 0.0000 'International Tables Vol C Tables 4.2.6.8 and 6.1.1.4'
O O 0.0106 0.0060 'International Tables Vol C Tables 4.2.6.8 and 6.1.1.4'
Zn Zn 0.2839 1.4301 'International Tables Vol C Tables 4.2.6.8 and 6.1.1.4'

loop_
_geom_angle_atom_site_label_1
_geom_angle_atom_site_label_2
_geom_angle_atom_site_label_3
_geom_angle
_geom_angle_site_symmetry_1
_geom_angle_site_symmetry_3
O3 C1 O4 120.6(3) . .
O3 C1 C2 119.3(3) . .
O4 C1 C2 120.0(3) . .
C3 C2 C7 119.7(3) . .
C3 C2 C1 118.7(3) . .
C7 C2 C1 121.5(3) . .
C2 C3 C4 119.6(3) . .
C2 C3 H3 120.2 . .
C4 C3 H3 120.2 . .
C5 C4 C3 120.0(3) . .
C5 C4 C8 120.3(3) . .
C3 C4 C8 119.7(3) . .
C4 C5 C6 120.9(3) . .
C4 C5 H5 119.5 . .
C6 C5 H5 119.5 . .
C7 C6 C5 119.3(3) . .
C7 C6 C9 121.9(3) . .
C5 C6 C9 118.8(3) . .
C6 C7 C2 120.4(3) . .
C6 C7 H7 119.8 . .
C2 C7 H7 119.8 . .
O8 C8 O7 125.5(3) . .
O8 C8 C4 117.3(3) . .
O7 C8 C4 117.2(3) . .
C10' C9 C14 57.4(6) . .
C10' C9 C10 85.2(6) . .
C14 C9 C10 117.2(6) . .
C10' C9 C14' 119.5(5) . .
C14 C9 C14' 91.3(6) . .
C10 C9 C14' 63.7(6) . .
C10' C9 C6 119.8(4) . .
C14 C9 C6 123.2(5) . .
C10 C9 C6 118.9(5) . .
C14' C9 C6 120.6(4) . .
C11' C12 C11 88.6(6) . .
C11' C12 C13 55.3(6) . .
C11 C12 C13 121.5(7) . .
C11' C12 C13' 118.8(5) . .
C11 C12 C13' 63.5(6) . .
C13 C12 C13' 93.2(6) . .
C11' C12 C15 121.6(5) . .
C11 C12 C15 116.3(5) . .
C13 C12 C15 121.7(5) . .
C13' C12 C15 119.6(4) . .
C20 C15 C16 118.4(3) . .
C20 C15 C12 120.2(3) . .
C16 C15 C12 121.4(3) . .
C15 C16 C17 121.2(3) . .
C15 C16 H16 119.4 . .
C17 C16 H16 119.4 . .
C18 C17 C16 118.9(3) . .
C18 C17 C21 119.7(3) . .
C16 C17 C21 121.4(3) . .
C19 C18 C17 120.4(3) . .
C19 C18 H18 119.8 . .
C17 C18 H18 119.8 . .
C20 C19 C18 119.7(3) . .
C20 C19 C22 120.1(4) . .
C18 C19 C22 120.2(4) . .
C15 C20 C19 121.5(3) . .
C15 C20 H20 119.3 . .
C19 C20 H20 119.3 . .
O5 C21 O6 125.2(3) . .
O5 C21 C17 116.5(3) . .
O6 C21 C17 118.4(3) . .
O1 C22 O2 120.9(4) . .
O1 C22 C19 120.4(4) . .
O2 C22 C19 118.7(4) . .
O1 C22 Zn2 70.8(2) . 3_445
O2 C22 Zn2 50.13(19) . 3_445
C19 C22 Zn2 168.8(3) . 3_445
C11 C10 C9 121.1(9) . .
C12 C11 C10 119.0(9) . .
C12 C11 H11 120.5 . .
C10 C11 H11 120.5 . .
C12 C13 C14 119.2(9) . .
C12 C13 H13 120.4 . .
C14 C13 H13 120.4 . .
C13 C14 C9 121.2(9) . .
C13 C14 H14 119.4 . .
C9 C14 H14 119.4 . .
C9 C10' C11' 119.9(7) . .
C12 C11' C10' 123.0(7) . .
C12 C11' H11' 118.5 . .
C10' C11' H11' 118.5 . .
C14' C13' C12 118.9(6) . .
C14' C13' H13' 120.5 . .
C12 C13' H13' 120.5 . .
C13' C14' C9 119.7(6) . .
C13' C14' H14' 120.1 . .
C9 C14' H14' 120.1 . .
C22 O1 Zn2 81.2(3) . 3_445
C22 O2 Zn2 101.6(3) . 3_445
C1 O4 Zn2 104.3(2) . .
C1 O4 Zn1 132.7(2) . .
Zn2 O4 Zn1 100.25(10) . .
C21 O5 Zn1 145.6(2) . 3_545
C21 O6 Zn2 114.1(2) . 3_545
C8 O7 Zn2 125.0(2) . 6_565
C8 O8 Zn1 132.1(2) . 2_556
O8 Zn1 O8 180.000(1) 6_566 2_556
O8 Zn1 O5 84.17(10) 6_566 7_557
O8 Zn1 O5 95.83(10) 2_556 7_557
O8 Zn1 O5 95.83(10) 6_566 3_455
O8 Zn1 O5 84.17(10) 2_556 3_455
O5 Zn1 O5 180.000(1) 7_557 3_455
O8 Zn1 O4 88.58(10) 6_566 5_567
O8 Zn1 O4 91.42(10) 2_556 5_567
O5 Zn1 O4 90.56(10) 7_557 5_567
O5 Zn1 O4 89.44(10) 3_455 5_567
O8 Zn1 O4 91.42(10) 6_566 .
O8 Zn1 O4 88.58(10) 2_556 .
O5 Zn1 O4 89.44(10) 7_557 .
O5 Zn1 O4 90.56(10) 3_455 .
O4 Zn1 O4 180.0 5_567 .
O7 Zn2 O2 104.38(12) 6_566 3
O7 Zn2 O6 101.53(12) 6_566 3_455
O2 Zn2 O6 98.77(12) 3 3_455
O7 Zn2 O4 108.26(10) 6_566 .
O2 Zn2 O4 132.45(12) 3 .
O6 Zn2 O4 107.33(11) 3_455 .
O7 Zn2 O1 91.81(14) 6_566 3
O2 Zn2 O1 56.20(12) 3 3
O6 Zn2 O1 154.20(11) 3_455 3
O4 Zn2 O1 88.88(12) . 3
O7 Zn2 C22 98.97(13) 6_566 3
O2 Zn2 C22 28.27(13) 3 3
O6 Zn2 C22 126.82(13) 3_455 3
O4 Zn2 C22 111.75(13) . 3
O1 Zn2 C22 27.93(13) 3 3

loop_
_geom_bond_atom_site_label_1
_geom_bond_atom_site_label_2
_geom_bond_distance
_geom_bond_site_symmetry_2
C1 O3 1.227(4) .
C1 O4 1.291(4) .
C1 C2 1.504(5) .
C2 C3 1.397(5) .
C2 C7 1.397(5) .
C3 C4 1.404(5) .
C3 H3 0.9300 .
C4 C5 1.377(5) .
C4 C8 1.513(4) .
C5 C6 1.392(5) .
C5 H5 0.9300 .
C6 C7 1.392(5) .
C6 C9 1.488(5) .
C7 H7 0.9300 .
C8 O8 1.241(4) .
C8 O7 1.264(4) .
C9 C10' 1.342(8) .
C9 C14 1.378(10) .
C9 C10 1.391(11) .
C9 C14' 1.386(8) .
C12 C11' 1.286(9) .
C12 C11 1.344(10) .
C12 C13 1.358(11) .
C12 C13' 1.430(8) .
C12 C15 1.492(5) .
C15 C20 1.384(5) .
C15 C16 1.400(5) .
C16 C17 1.398(5) .
C16 H16 0.9300 .
C17 C18 1.393(5) .
C17 C21 1.508(5) .
C18 C19 1.391(5) .
C18 H18 0.9300 .
C19 C20 1.385(6) .
C19 C22 1.516(5) .
C20 H20 0.9300 .
C21 O5 1.241(4) .
C21 O6 1.266(4) .
C22 O1 1.217(6) .
C22 O2 1.242(5) .
C22 Zn2 2.569(4) 3_445
C10 C11 1.371(13) .
C11 H11 0.9300 .
C13 C14 1.365(13) .
C13 H13 0.9300 .
C14 H14 0.9300 .
C10' C11' 1.369(10) .
C11' H11' 0.9300 .
C13' C14' 1.362(10) .
C13' H13' 0.9300 .
C14' H14' 0.9300 .
O1 Zn2 2.455(4) 3_445
O2 Zn2 2.012(3) 3_445
O4 Zn2 2.037(3) .
O4 Zn1 2.181(2) .
O5 Zn1 2.094(2) 3_545
O6 Zn2 2.016(3) 3_545
O7 Zn2 2.012(3) 6_565
O8 Zn1 2.019(2) 2_556
Zn1 O8 2.019(2) 6_566
Zn1 O8 2.019(2) 2_556
Zn1 O5 2.094(2) 7_557
Zn1 O5 2.094(2) 3_455
Zn1 O4 2.181(2) 5_567
Zn2 O7 2.012(3) 6_566
Zn2 O2 2.012(3) 3
Zn2 O6 2.016(3) 3_455
Zn2 O1 2.455(4) 3
Zn2 C22 2.569(4) 3

loop_
_geom_torsion_atom_site_label_1
_geom_torsion_atom_site_label_2
_geom_torsion_atom_site_label_3
_geom_torsion_atom_site_label_4
_geom_torsion
_geom_torsion_site_symmetry_4
O3 C1 C2 C3 -15.7(5) .
O4 C1 C2 C3 166.9(3) .
O3 C1 C2 C7 164.0(4) .
O4 C1 C2 C7 -13.4(5) .
C7 C2 C3 C4 -2.1(5) .
C1 C2 C3 C4 177.6(3) .
C2 C3 C4 C5 1.1(5) .
C2 C3 C4 C8 179.1(3) .
C3 C4 C5 C6 0.8(6) .
C8 C4 C5 C6 -177.2(3) .
C4 C5 C6 C7 -1.6(6) .
C4 C5 C6 C9 177.0(3) .
C5 C6 C7 C2 0.5(5) .
C9 C6 C7 C2 -178.1(3) .
C3 C2 C7 C6 1.4(5) .
C1 C2 C7 C6 -178.3(3) .
C5 C4 C8 O8 159.2(4) .
C3 C4 C8 O8 -18.8(5) .
C5 C4 C8 O7 -21.4(5) .
C3 C4 C8 O7 160.6(3) .
C7 C6 C9 C10' -126.8(6) .
C5 C6 C9 C10' 54.6(7) .
C7 C6 C9 C14 -58.3(7) .
C5 C6 C9 C14 123.1(7) .
C7 C6 C9 C10 131.3(6) .
C5 C6 C9 C10 -47.3(7) .
C7 C6 C9 C14' 56.4(6) .
C5 C6 C9 C14' -122.2(5) .
C11' C12 C15 C20 -144.7(6) .
C11 C12 C15 C20 -39.0(8) .
C13 C12 C15 C20 149.2(7) .
C13' C12 C15 C20 34.0(6) .
C11' C12 C15 C16 34.7(7) .
C11 C12 C15 C16 140.5(7) .
C13 C12 C15 C16 -31.3(8) .
C13' C12 C15 C16 -146.5(5) .
C20 C15 C16 C17 0.2(6) .
C12 C15 C16 C17 -179.3(4) .
C15 C16 C17 C18 0.9(6) .
C15 C16 C17 C21 -178.6(4) .
C16 C17 C18 C19 -0.8(6) .
C21 C17 C18 C19 178.7(3) .
C17 C18 C19 C20 -0.3(6) .
C17 C18 C19 C22 -179.2(4) .
C16 C15 C20 C19 -1.4(6) .
C12 C15 C20 C19 178.1(4) .
C18 C19 C20 C15 1.4(7) .
C22 C19 C20 C15 -179.7(4) .
C18 C17 C21 O5 -9.2(5) .
C16 C17 C21 O5 170.4(3) .
C18 C17 C21 O6 172.1(3) .
C16 C17 C21 O6 -8.4(5) .
C20 C19 C22 O1 179.1(5) .
C18 C19 C22 O1 -2.1(7) .
C20 C19 C22 O2 -0.1(7) .
C18 C19 C22 O2 178.7(4) .
C20 C19 C22 Zn2 1.0(19) 3_445
C18 C19 C22 Zn2 180(100) 3_445
C10' C9 C10 C11 56.0(11) .
C14 C9 C10 C11 6.6(14) .
C14' C9 C10 C11 -70.3(11) .
C6 C9 C10 C11 177.6(9) .
C11' C12 C11 C10 -54.0(11) .
C13 C12 C11 C10 -7.1(14) .
C13' C12 C11 C10 69.4(10) .
C15 C12 C11 C10 -179.0(9) .
C9 C10 C11 C12 -1.2(16) .
C11' C12 C13 C14 72.3(10) .
C11 C12 C13 C14 9.7(14) .
C13' C12 C13 C14 -50.9(11) .
C15 C12 C13 C14 -178.9(8) .
C12 C13 C14 C9 -3.8(16) .
C10' C9 C14 C13 -68.0(10) .
C10 C9 C14 C13 -4.1(14) .
C14' C9 C14 C13 56.8(11) .
C6 C9 C14 C13 -174.6(8) .
C14 C9 C10' C11' 69.5(9) .
C10 C9 C10' C11' -57.2(9) .
C14' C9 C10' C11' -1.1(11) .
C6 C9 C10' C11' -177.9(6) .
C11 C12 C11' C10' 55.2(10) .
C13 C12 C11' C10' -75.5(10) .
C13' C12 C11' C10' -3.2(11) .
C15 C12 C11' C10' 175.6(7) .
C9 C10' C11' C12 3.2(13) .
C11' C12 C13' C14' 1.2(10) .
C11 C12 C13' C14' -71.0(8) .
C13 C12 C13' C14' 52.8(8) .
C15 C12 C13' C14' -177.6(5) .
C12 C13' C14' C9 0.8(10) .
C10' C9 C14' C13' -0.8(10) .
C14 C9 C14' C13' -53.5(8) .
C10 C9 C14' C13' 66.5(8) .
C6 C9 C14' C13' 176.0(5) .
O2 C22 O1 Zn2 -0.4(4) 3_445
C19 C22 O1 Zn2 -179.6(4) 3_445
O1 C22 O2 Zn2 0.5(5) 3_445
C19 C22 O2 Zn2 179.7(3) 3_445
O3 C1 O4 Zn2 -2.5(4) .
C2 C1 O4 Zn2 174.9(3) .
O3 C1 O4 Zn1 116.6(4) .
C2 C1 O4 Zn1 -66.0(4) .
O6 C21 O5 Zn1 -28.0(6) 3_545
C17 C21 O5 Zn1 153.3(3) 3_545
O5 C21 O6 Zn2 -2.6(5) 3_545
C17 C21 O6 Zn2 176.0(2) 3_545
O8 C8 O7 Zn2 6.5(5) 6_565
C4 C8 O7 Zn2 -172.8(2) 6_565
O7 C8 O8 Zn1 28.5(6) 2_556
C4 C8 O8 Zn1 -152.2(3) 2_556
C1 O4 Zn1 O8 -176.5(3) 6_566
Zn2 O4 Zn1 O8 -55.86(11) 6_566
C1 O4 Zn1 O8 3.5(3) 2_556
Zn2 O4 Zn1 O8 124.14(11) 2_556
C1 O4 Zn1 O5 99.4(3) 7_557
Zn2 O4 Zn1 O5 -140.02(11) 7_557
C1 O4 Zn1 O5 -80.6(3) 3_455
Zn2 O4 Zn1 O5 39.98(11) 3_455
C1 O4 Zn1 O4 -121(2) 5_567
Zn2 O4 Zn1 O4 -1(2) 5_567
C1 O4 Zn2 O7 -177.0(2) 6_566
Zn1 O4 Zn2 O7 43.82(13) 6_566
C1 O4 Zn2 O2 -45.9(3) 3
Zn1 O4 Zn2 O2 174.83(12) 3
C1 O4 Zn2 O6 74.2(2) 3_455
Zn1 O4 Zn2 O6 -65.06(12) 3_455
C1 O4 Zn2 O1 -85.4(2) 3
Zn1 O4 Zn2 O1 135.35(13) 3
C1 O4 Zn2 C22 -69.0(2) 3
Zn1 O4 Zn2 C22 151.78(12) 3

loop_
_platon_squeeze_void_nr
_platon_squeeze_void_average_x
_platon_squeeze_void_average_y
_platon_squeeze_void_average_z
_platon_squeeze_void_volume
_platon_squeeze_void_count_electrons
_platon_squeeze_void_content
1 -0.062 0.020 0.186 1939 822 ' '
